data_4062793
loop_
_publ_author_name
'Krug, Christopher'
'Hartwig, John F.'

_publ_contact_author
;
      Dr. John F. Hartwig
      Department of Chemistry
      Yale University
      225 Prospect St
      PO Box 208107
      New Haven, CT 06520-8107
      USA
;
_publ_contact_author_email john.hartwig@yale.edu
_publ_contact_author_fax '+203 432 6144'
_publ_contact_author_phone '+203 432 3917'
_publ_section_title
;
 Imine Insertion into a Late Metal--Carbon Bond To Form a Stable Amido Complex
;
_journal_coden_ASTM JACSAT
_journal_issue 9
_journal_name_full 'Journal of the American Chemical Society'
_journal_page_first 2694
_journal_page_last 2695
_journal_paper_doi 10.1021/ja038819a
_journal_volume 126
_journal_year 2004
_chemical_formula_sum 'C61 H59 N2 O2 P2 Rh'
_chemical_formula_weight 1016.95
_space_group_IT_number 14
_symmetry_cell_setting monoclinic
_symmetry_space_group_name_Hall '-P 2ybc'
_symmetry_space_group_name_H-M 'P 1 21/c 1'
_cell_angle_alpha 90.00
_cell_angle_beta 110.31(3)
_cell_angle_gamma 90.00
_cell_formula_units_Z 4
_cell_length_a 20.443(4)
_cell_length_b 13.454(3)
_cell_length_c 20.069(4)
_cell_measurement_temperature 173(2)
_cell_volume 5176.4(18)
_diffrn_ambient_temperature 173(2)
_exptl_crystal_density_diffrn 1.305
_cod_depositor_comments
;
The following automatic conversions were performed:
'_symmetry_cell_setting' value 'Monoclinic' changed to 'monoclinic'
according to '/home/saulius/struct/CIF-dictionaries/cif_core.dic'
dictionary named 'cif_core.dic' version 2.4.1 from 2010-06-29.

Automatic conversion script
Id: cif_fix_enum 1527 2010-12-29 10:47:43Z saulius 

 Updated bibliographic information.

 Antanas Vaitkus,
 2019-10-02
;
_cod_original_sg_symbol_H-M 'P 21/c'
_cod_database_code 4062793

loop_
_symmetry_equiv_pos_as_xyz
'x, y, z'
'-x, y+1/2, -z+1/2'
'-x, -y, -z'
'x, -y-1/2, z-1/2'

loop_
_atom_site_label
_atom_site_type_symbol
_atom_site_fract_x
_atom_site_fract_y
_atom_site_fract_z
_atom_site_U_iso_or_equiv
_atom_site_adp_type
_atom_site_occupancy
_atom_site_symmetry_multiplicity
_atom_site_calc_flag
_atom_site_refinement_flags
_atom_site_disorder_assembly
_atom_site_disorder_group
Rh1 Rh 0.713357(12) 0.852920(17) 0.391912(12) 0.02028(8) Uani 1 1 d . . .
P1 P 0.75196(4) 0.83728(6) 0.50865(4) 0.02167(18) Uani 1 1 d . . .
P2 P 0.67648(4) 0.69901(6) 0.39268(4) 0.02376(18) Uani 1 1 d . . .
O1 O 0.55844(12) 1.27929(18) 0.51037(14) 0.0461(7) Uani 1 1 d . . .
O2 O 0.64157(14) 1.38664(17) 0.51137(15) 0.0528(7) Uani 1 1 d . . .
N1 N 0.74774(12) 1.00387(17) 0.39048(13) 0.0218(5) Uani 1 1 d . . .
N2 N 0.65945(13) 0.86375(18) 0.27946(13) 0.0251(6) Uani 1 1 d . . .
C1 C 0.83532(15) 0.8893(2) 0.56540(15) 0.0253(7) Uani 1 1 d . . .
C2 C 0.89047(16) 0.8297(3) 0.60644(18) 0.0349(8) Uani 1 1 d . . .
H2A H 0.8849 0.7597 0.6074 0.042 Uiso 1 1 calc R . .
C3 C 0.95379(18) 0.8737(3) 0.6460(2) 0.0475(10) Uani 1 1 d . . .
H3A H 0.9909 0.8336 0.6752 0.057 Uiso 1 1 calc R . .
C4 C 0.96306(18) 0.9747(3) 0.6431(2) 0.0440(9) Uani 1 1 d . . .
H4A H 1.0070 1.0038 0.6687 0.053 Uiso 1 1 calc R . .
C5 C 0.90901(17) 1.0330(3) 0.60336(19) 0.0378(8) Uani 1 1 d . . .
H5A H 0.9153 1.1029 0.6023 0.045 Uiso 1 1 calc R . .
C6 C 0.84522(16) 0.9916(2) 0.56457(17) 0.0302(7) Uani 1 1 d . . .
H6A H 0.8080 1.0331 0.5372 0.036 Uiso 1 1 calc R . .
C7 C 0.69192(15) 0.8842(2) 0.55181(16) 0.0240(7) Uani 1 1 d . . .
C8 C 0.71375(17) 0.9227(2) 0.61998(17) 0.0317(8) Uani 1 1 d . . .
H8A H 0.7621 0.9259 0.6471 0.038 Uiso 1 1 calc R . .
C9 C 0.66532(19) 0.9565(3) 0.64895(19) 0.0416(9) Uani 1 1 d . . .
H9A H 0.6809 0.9834 0.6956 0.050 Uiso 1 1 calc R . .
C10 C 0.59493(18) 0.9515(3) 0.6107(2) 0.0405(9) Uani 1 1 d . . .
H10A H 0.5621 0.9763 0.6305 0.049 Uiso 1 1 calc R . .
C11 C 0.57235(17) 0.9102(2) 0.54361(18) 0.0340(8) Uani 1 1 d . . .
H11A H 0.5238 0.9040 0.5177 0.041 Uiso 1 1 calc R . .
C12 C 0.62059(16) 0.8779(2) 0.51416(16) 0.0264(7) Uani 1 1 d . . .
H12A H 0.6048 0.8510 0.4675 0.032 Uiso 1 1 calc R . .
C13 C 0.75657(16) 0.7043(2) 0.53286(16) 0.0285(7) Uani 1 1 d . . .
H13A H 0.7979 0.6730 0.5267 0.034 Uiso 1 1 calc R . .
H13B H 0.7603 0.6968 0.5831 0.034 Uiso 1 1 calc R . .
C14 C 0.69009(17) 0.6550(2) 0.48417(16) 0.0292(7) Uani 1 1 d . . .
H14A H 0.6500 0.6738 0.4983 0.035 Uiso 1 1 calc R . .
H14B H 0.6950 0.5817 0.4868 0.035 Uiso 1 1 calc R . .
C15 C 0.58415(16) 0.6790(2) 0.34135(17) 0.0278(7) Uani 1 1 d . . .
C16 C 0.53153(17) 0.6999(2) 0.36897(19) 0.0355(8) Uani 1 1 d . . .
H16A H 0.5432 0.7108 0.4185 0.043 Uiso 1 1 calc R . .
C17 C 0.46296(18) 0.7049(3) 0.3248(2) 0.0484(10) Uani 1 1 d . . .
H17A H 0.4279 0.7210 0.3440 0.058 Uiso 1 1 calc R . .
C18 C 0.44435(19) 0.6869(3) 0.2529(2) 0.0502(10) Uani 1 1 d . . .
H18A H 0.3969 0.6913 0.2226 0.060 Uiso 1 1 calc R . .
C19 C 0.49520(18) 0.6626(3) 0.22563(19) 0.0416(9) Uani 1 1 d . . .
H19A H 0.4829 0.6484 0.1764 0.050 Uiso 1 1 calc R . .
C20 C 0.56450(17) 0.6587(2) 0.26953(18) 0.0344(8) Uani 1 1 d . . .
H20A H 0.5992 0.6418 0.2499 0.041 Uiso 1 1 calc R . .
C21 C 0.72046(16) 0.6005(2) 0.36122(16) 0.0265(7) Uani 1 1 d . . .
C22 C 0.78191(17) 0.6219(2) 0.34956(17) 0.0329(8) Uani 1 1 d . . .
H22A H 0.7995 0.6879 0.3561 0.039 Uiso 1 1 calc R . .
C23 C 0.81799(19) 0.5487(3) 0.32856(19) 0.0448(9) Uani 1 1 d . . .
H23A H 0.8602 0.5644 0.3211 0.054 Uiso 1 1 calc R . .
C24 C 0.7925(2) 0.4527(3) 0.31846(19) 0.0474(10) Uani 1 1 d . . .
H24A H 0.8171 0.4026 0.3035 0.057 Uiso 1 1 calc R . .
C25 C 0.7319(2) 0.4288(3) 0.32992(19) 0.0450(10) Uani 1 1 d . . .
H25A H 0.7148 0.3626 0.3232 0.054 Uiso 1 1 calc R . .
C26 C 0.69553(19) 0.5028(2) 0.35160(17) 0.0371(8) Uani 1 1 d . . .
H26A H 0.6537 0.4866 0.3598 0.045 Uiso 1 1 calc R . .
C27 C 0.71644(15) 1.0796(2) 0.41217(15) 0.0228(7) Uani 1 1 d . . .
C28 C 0.65372(14) 1.0598(2) 0.42557(15) 0.0225(6) Uani 1 1 d . . .
H28A H 0.6336 0.9954 0.4153 0.027 Uiso 1 1 calc R . .
C29 C 0.62132(15) 1.1298(2) 0.45269(16) 0.0252(7) Uani 1 1 d . . .
H29A H 0.5805 1.1119 0.4622 0.030 Uiso 1 1 calc R . .
C30 C 0.64649(15) 1.2266(2) 0.46673(16) 0.0273(7) Uani 1 1 d . . .
C31 C 0.70678(16) 1.2490(2) 0.45182(16) 0.0279(7) Uani 1 1 d . . .
H31A H 0.7249 1.3147 0.4602 0.034 Uiso 1 1 calc R . .
C32 C 0.74103(16) 1.1795(2) 0.42544(17) 0.0261(7) Uani 1 1 d . . .
H32A H 0.7817 1.1985 0.4159 0.031 Uiso 1 1 calc R . .
C33 C 0.61065(18) 1.2972(2) 0.49720(17) 0.0327(8) Uani 1 1 d . . .
C34 C 0.6092(2) 1.4580(3) 0.5429(3) 0.0638(13) Uani 1 1 d . . .
H34A H 0.6358 1.5202 0.5512 0.096 Uiso 1 1 calc R . .
H34B H 0.6083 1.4322 0.5882 0.096 Uiso 1 1 calc R . .
H34C H 0.5614 1.4704 0.5109 0.096 Uiso 1 1 calc R . .
C35 C 0.81285(15) 1.0288(2) 0.37911(16) 0.0237(7) Uani 1 1 d . . .
H35A H 0.8429 1.0643 0.4228 0.028 Uiso 1 1 calc R . .
C36 C 0.80334(15) 1.0990(2) 0.31673(16) 0.0229(7) Uani 1 1 d . . .
C37 C 0.74070(16) 1.1095(2) 0.26055(17) 0.0314(8) Uani 1 1 d . . .
H37A H 0.7013 1.0717 0.2602 0.038 Uiso 1 1 calc R . .
C38 C 0.73463(18) 1.1744(2) 0.20487(18) 0.0352(8) Uani 1 1 d . . .
H38A H 0.6912 1.1801 0.1670 0.042 Uiso 1 1 calc R . .
C39 C 0.79100(18) 1.2312(2) 0.20374(17) 0.0321(8) Uani 1 1 d . . .
C40 C 0.85341(17) 1.2197(2) 0.25929(18) 0.0329(8) Uani 1 1 d . . .
H40A H 0.8930 1.2566 0.2592 0.040 Uiso 1 1 calc R . .
C41 C 0.85944(16) 1.1553(2) 0.31537(17) 0.0296(7) Uani 1 1 d . . .
H41A H 0.9028 1.1499 0.3533 0.036 Uiso 1 1 calc R . .
C42 C 0.7839(2) 1.3050(3) 0.14454(19) 0.0471(10) Uani 1 1 d . . .
H42A H 0.8288 1.3378 0.1528 0.071 Uiso 1 1 calc R . .
H42B H 0.7486 1.3549 0.1436 0.071 Uiso 1 1 calc R . .
H42C H 0.7696 1.2699 0.0989 0.071 Uiso 1 1 calc R . .
C43 C 0.85355(16) 0.9363(2) 0.37110(18) 0.0293(7) Uani 1 1 d . . .
C44 C 0.90710(17) 0.9000(3) 0.4291(2) 0.0395(9) Uani 1 1 d . . .
H44A H 0.9154 0.9288 0.4745 0.047 Uiso 1 1 calc R . .
C45 C 0.9489(2) 0.8224(3) 0.4223(2) 0.0481(10) Uani 1 1 d . . .
H45A H 0.9854 0.7988 0.4631 0.058 Uiso 1 1 calc R . .
C46 C 0.9380(2) 0.7786(3) 0.3565(2) 0.0460(10) Uani 1 1 d . . .
C47 C 0.88434(18) 0.8134(3) 0.2992(2) 0.0405(9) Uani 1 1 d . . .
H47A H 0.8752 0.7835 0.2540 0.049 Uiso 1 1 calc R . .
C48 C 0.84270(17) 0.8923(2) 0.30621(19) 0.0350(8) Uani 1 1 d . . .
H48A H 0.8063 0.9160 0.2654 0.042 Uiso 1 1 calc R . .
C49 C 0.9864(2) 0.6969(3) 0.3489(3) 0.0671(14) Uani 1 1 d . . .
H49A H 0.9711 0.6746 0.2994 0.101 Uiso 1 1 calc R . .
H49B H 0.9852 0.6409 0.3797 0.101 Uiso 1 1 calc R . .
H49C H 1.0341 0.7228 0.3628 0.101 Uiso 1 1 calc R . .
C50 C 0.60079(17) 0.9188(2) 0.25784(18) 0.0343(8) Uani 1 1 d . . .
H50A H 0.5902 0.9587 0.2918 0.041 Uiso 1 1 calc R . .
C51 C 0.55533(18) 0.9198(3) 0.18831(19) 0.0438(9) Uani 1 1 d . . .
H51A H 0.5142 0.9591 0.1753 0.053 Uiso 1 1 calc R . .
C52 C 0.57005(19) 0.8633(3) 0.13800(18) 0.0399(9) Uani 1 1 d . . .
H52A H 0.5390 0.8614 0.0902 0.048 Uiso 1 1 calc R . .
C53 C 0.63114(19) 0.8096(3) 0.15922(17) 0.0363(8) Uani 1 1 d . . .
H53A H 0.6439 0.7718 0.1257 0.044 Uiso 1 1 calc R . .
C54 C 0.67369(17) 0.8113(2) 0.22961(17) 0.0310(7) Uani 1 1 d . . .
H54A H 0.7154 0.7731 0.2434 0.037 Uiso 1 1 calc R . .
C55 C 0.9343(3) 0.5446(4) 0.6532(2) 0.0609(12) Uani 1 1 d . . .
C57 C 0.8293(3) 0.4534(3) 0.5849(3) 0.0754(14) Uani 1 1 d . . .
C59 C 0.9051(2) 0.5282(3) 0.5279(2) 0.0523(11) Uani 1 1 d . . .
C61 C 1.0133(3) 0.6235(5) 0.5956(4) 0.093(2) Uani 1 1 d . . .
C56 C 0.8770(6) 0.4949(6) 0.6498(4) 0.069(3) Uani 0.65 1 d P A 1
C58 C 0.8489(3) 0.4721(4) 0.5215(3) 0.0427(14) Uani 0.65 1 d P A 1
C60 C 0.9515(3) 0.5686(4) 0.5888(3) 0.0418(14) Uani 0.65 1 d P A 1
C56' C 0.9891(9) 0.5803(9) 0.6679(8) 0.079(5) Uani 0.35 1 d P A 2
C58' C 0.9597(13) 0.5807(13) 0.5391(16) 0.139(11) Uani 0.35 1 d P A 2
C60' C 0.8827(7) 0.5044(10) 0.6020(13) 0.090(7) Uani 0.35 1 d P A 2

loop_
_atom_site_aniso_label
_atom_site_aniso_U_11
_atom_site_aniso_U_22
_atom_site_aniso_U_33
_atom_site_aniso_U_23
_atom_site_aniso_U_13
_atom_site_aniso_U_12
Rh1 0.02347(13) 0.01883(12) 0.01931(13) -0.00006(10) 0.00840(9) -0.00073(10)
P1 0.0221(4) 0.0223(4) 0.0207(4) 0.0000(3) 0.0075(3) 0.0007(3)
P2 0.0289(4) 0.0202(4) 0.0229(4) -0.0012(3) 0.0099(4) -0.0032(3)
O1 0.0437(15) 0.0453(16) 0.0597(18) -0.0121(13) 0.0311(14) 0.0017(12)
O2 0.0763(19) 0.0254(13) 0.082(2) -0.0110(13) 0.0600(17) -0.0035(13)
N1 0.0236(14) 0.0164(12) 0.0279(14) 0.0014(11) 0.0119(11) -0.0009(10)
N2 0.0291(14) 0.0234(14) 0.0211(14) 0.0016(11) 0.0067(11) -0.0036(11)
C1 0.0231(16) 0.0330(17) 0.0215(16) -0.0031(14) 0.0099(13) 0.0005(14)
C2 0.0279(18) 0.037(2) 0.038(2) 0.0067(16) 0.0098(16) 0.0012(15)
C3 0.0208(18) 0.066(3) 0.049(2) 0.012(2) 0.0040(17) 0.0075(18)
C4 0.0252(19) 0.063(3) 0.040(2) -0.014(2) 0.0076(16) -0.0126(18)
C5 0.033(2) 0.038(2) 0.044(2) -0.0105(17) 0.0156(17) -0.0059(16)
C6 0.0278(18) 0.0346(18) 0.0292(18) -0.0063(15) 0.0112(14) -0.0023(14)
C7 0.0290(17) 0.0227(16) 0.0233(17) 0.0014(13) 0.0127(14) -0.0011(13)
C8 0.0332(18) 0.0369(19) 0.0263(18) -0.0052(15) 0.0120(15) -0.0019(15)
C9 0.047(2) 0.049(2) 0.036(2) -0.0143(18) 0.0231(18) -0.0028(18)
C10 0.041(2) 0.044(2) 0.048(2) 0.0030(18) 0.0304(19) 0.0077(17)
C11 0.0239(17) 0.040(2) 0.041(2) 0.0107(17) 0.0157(16) 0.0011(15)
C12 0.0278(17) 0.0291(17) 0.0230(17) 0.0034(14) 0.0098(14) -0.0034(13)
C13 0.0359(19) 0.0250(17) 0.0255(17) 0.0034(14) 0.0117(15) 0.0032(14)
C14 0.0405(19) 0.0225(16) 0.0282(18) 0.0005(14) 0.0167(15) -0.0032(14)
C15 0.0292(18) 0.0230(16) 0.0311(18) -0.0015(14) 0.0104(15) -0.0041(13)
C16 0.0329(19) 0.039(2) 0.037(2) -0.0076(16) 0.0153(16) -0.0095(16)
C17 0.029(2) 0.051(2) 0.068(3) -0.010(2) 0.020(2) -0.0071(18)
C18 0.033(2) 0.055(2) 0.054(3) -0.004(2) 0.0046(19) -0.0105(19)
C19 0.036(2) 0.053(2) 0.031(2) -0.0041(17) 0.0053(16) -0.0157(18)
C20 0.0350(19) 0.037(2) 0.0311(19) -0.0010(16) 0.0108(15) -0.0104(15)
C21 0.0354(18) 0.0236(16) 0.0197(16) -0.0026(13) 0.0083(14) -0.0014(14)
C22 0.037(2) 0.0267(18) 0.0317(19) -0.0003(15) 0.0079(16) 0.0013(15)
C23 0.042(2) 0.053(2) 0.042(2) -0.0019(19) 0.0169(18) 0.0148(19)
C24 0.062(3) 0.038(2) 0.040(2) -0.0047(18) 0.014(2) 0.022(2)
C25 0.072(3) 0.0220(18) 0.035(2) 0.0003(16) 0.011(2) 0.0036(18)
C26 0.053(2) 0.0273(18) 0.031(2) -0.0023(16) 0.0147(17) -0.0022(16)
C27 0.0242(16) 0.0228(16) 0.0208(16) 0.0022(13) 0.0070(13) 0.0013(13)
C28 0.0233(16) 0.0217(16) 0.0226(16) 0.0023(13) 0.0083(13) 0.0005(13)
C29 0.0227(16) 0.0280(17) 0.0265(17) 0.0022(14) 0.0104(13) 0.0007(13)
C30 0.0272(17) 0.0292(18) 0.0270(18) 0.0017(14) 0.0113(14) 0.0046(14)
C31 0.0334(18) 0.0223(16) 0.0309(18) -0.0002(14) 0.0146(15) -0.0009(14)
C32 0.0283(17) 0.0246(16) 0.0287(18) -0.0004(14) 0.0142(14) -0.0034(13)
C33 0.040(2) 0.0327(19) 0.0294(19) -0.0003(15) 0.0165(16) 0.0059(16)
C34 0.093(3) 0.032(2) 0.099(4) -0.010(2) 0.074(3) 0.005(2)
C35 0.0243(16) 0.0238(16) 0.0260(17) 0.0008(13) 0.0125(14) -0.0016(13)
C36 0.0279(17) 0.0206(15) 0.0248(17) 0.0005(13) 0.0150(14) 0.0044(13)
C37 0.0282(18) 0.0304(17) 0.039(2) 0.0029(16) 0.0158(16) -0.0063(14)
C38 0.0318(19) 0.041(2) 0.0310(19) 0.0095(16) 0.0086(15) 0.0049(15)
C39 0.042(2) 0.0278(18) 0.0305(19) 0.0005(15) 0.0183(16) -0.0015(15)
C40 0.0352(19) 0.0270(18) 0.042(2) 0.0018(16) 0.0196(17) -0.0060(15)
C41 0.0241(16) 0.0317(18) 0.0338(19) 0.0016(15) 0.0110(14) 0.0004(14)
C42 0.065(3) 0.042(2) 0.037(2) 0.0085(18) 0.021(2) -0.006(2)
C43 0.0324(18) 0.0251(17) 0.037(2) 0.0057(15) 0.0200(16) 0.0011(14)
C44 0.039(2) 0.044(2) 0.043(2) 0.0133(18) 0.0234(18) 0.0155(17)
C45 0.046(2) 0.050(2) 0.055(3) 0.020(2) 0.027(2) 0.0169(19)
C46 0.047(2) 0.0289(19) 0.079(3) 0.007(2) 0.043(2) 0.0055(17)
C47 0.042(2) 0.0335(19) 0.054(2) -0.0023(18) 0.027(2) -0.0005(17)
C48 0.0352(19) 0.0291(18) 0.045(2) -0.0008(16) 0.0188(17) -0.0008(15)
C49 0.064(3) 0.042(2) 0.115(4) 0.000(3) 0.056(3) 0.016(2)
C50 0.039(2) 0.0297(18) 0.032(2) -0.0017(15) 0.0091(16) -0.0006(16)
C51 0.039(2) 0.047(2) 0.037(2) 0.0108(18) 0.0019(17) 0.0030(18)
C52 0.049(2) 0.041(2) 0.0217(18) 0.0034(16) 0.0027(16) -0.0136(18)
C53 0.054(2) 0.0340(19) 0.0226(18) -0.0038(15) 0.0152(17) -0.0102(17)
C54 0.0386(19) 0.0289(17) 0.0278(18) 0.0020(15) 0.0144(15) -0.0009(15)
C55 0.070(3) 0.049(3) 0.049(3) -0.007(2) 0.002(3) 0.015(3)
C57 0.093(4) 0.048(3) 0.076(4) 0.003(3) 0.017(3) 0.010(3)
C59 0.070(3) 0.041(2) 0.039(2) 0.003(2) 0.010(2) 0.016(2)
C61 0.059(3) 0.079(4) 0.124(5) -0.038(4) 0.008(3) 0.007(3)
C56 0.130(9) 0.040(4) 0.053(5) 0.012(4) 0.051(6) 0.022(5)
C58 0.040(3) 0.036(3) 0.045(4) 0.009(3) 0.006(3) 0.007(3)
C60 0.043(4) 0.027(3) 0.052(4) -0.006(3) 0.012(3) 0.013(3)
C56' 0.104(12) 0.033(7) 0.074(11) -0.012(7) 0.000(10) 0.012(8)
C58' 0.18(2) 0.056(11) 0.28(3) 0.083(15) 0.20(2) 0.076(13)
C60' 0.027(8) 0.027(7) 0.19(2) -0.009(12) 0.004(11) 0.015(6)

loop_
_geom_bond_atom_site_label_1
_geom_bond_atom_site_label_2
_geom_bond_distance
_geom_bond_site_symmetry_2
_geom_bond_publ_flag
Rh1 N2 2.145(3) . ?
Rh1 N1 2.153(2) . ?
Rh1 P2 2.2055(9) . ?
Rh1 P1 2.2073(10) . ?
P1 C1 1.828(3) . ?
P1 C7 1.842(3) . ?
P1 C13 1.848(3) . ?
P2 C15 1.829(3) . ?
P2 C21 1.832(3) . ?
P2 C14 1.856(3) . ?
O1 C33 1.210(4) . ?
O2 C33 1.343(4) . ?
O2 C34 1.432(4) . ?
N1 C27 1.353(4) . ?
N1 C35 1.465(3) . ?
N2 C54 1.337(4) . ?
N2 C50 1.347(4) . ?
C1 C6 1.392(4) . ?
C1 C2 1.396(4) . ?
C2 C3 1.394(5) . ?
C3 C4 1.376(5) . ?
C4 C5 1.363(5) . ?
C5 C6 1.383(4) . ?
C7 C8 1.384(4) . ?
C7 C12 1.392(4) . ?
C8 C9 1.388(4) . ?
C9 C10 1.377(5) . ?
C10 C11 1.380(5) . ?
C11 C12 1.384(4) . ?
C13 C14 1.523(4) . ?
C15 C20 1.383(4) . ?
C15 C16 1.399(4) . ?
C16 C17 1.376(5) . ?
C17 C18 1.380(5) . ?
C18 C19 1.371(5) . ?
C19 C20 1.385(5) . ?
C21 C22 1.386(4) . ?
C21 C26 1.399(4) . ?
C22 C23 1.381(4) . ?
C23 C24 1.382(5) . ?
C24 C25 1.375(5) . ?
C25 C26 1.399(5) . ?
C27 C28 1.424(4) . ?
C27 C32 1.427(4) . ?
C28 C29 1.368(4) . ?
C29 C30 1.392(4) . ?
C30 C31 1.399(4) . ?
C30 C33 1.458(4) . ?
C31 C32 1.379(4) . ?
C35 C36 1.526(4) . ?
C35 C43 1.536(4) . ?
C36 C41 1.383(4) . ?
C36 C37 1.389(4) . ?
C37 C38 1.390(4) . ?
C38 C39 1.390(4) . ?
C39 C40 1.381(5) . ?
C39 C42 1.515(4) . ?
C40 C41 1.392(4) . ?
C43 C48 1.376(4) . ?
C43 C44 1.381(4) . ?
C44 C45 1.386(5) . ?
C45 C46 1.392(5) . ?
C46 C47 1.366(5) . ?
C46 C49 1.521(5) . ?
C47 C48 1.398(5) . ?
C50 C51 1.382(4) . ?
C51 C52 1.378(5) . ?
C52 C53 1.376(5) . ?
C53 C54 1.378(4) . ?
C55 C56' 1.158(17) . ?
C55 C56 1.330(11) . ?
C55 C60' 1.308(18) . ?
C55 C60 1.488(9) . ?
C57 C60' 1.232(15) . ?
C57 C56 1.441(11) . ?
C57 C58 1.482(8) . ?
C59 C58' 1.27(2) . ?
C59 C58 1.343(7) . ?
C59 C60 1.372(7) . ?
C59 C60' 1.73(3) . ?
C61 C58' 1.40(3) . ?
C61 C60 1.429(9) . ?
C61 C56' 1.785(19) . ?
